data_4110107
loop_
_publ_author_name
'Hao Shen'
'Hoi-Shan Chan'
'Zuowei Xie'

_publ_section_title
;
 Reaction of [\s:\h5-(C9H6)C2B9H10]Zr(NMe2)(DME) with Guanidines:
 Metallacarborane-Mediated C-N Bond Cleavage and 1,5-Sigmatropic
 Rearrangement
;
_journal_name_full 'Journal of the American Chemical Society'
_journal_page_first 12934
_journal_page_last 12935
_journal_paper_doi 10.1021/ja0754498
_journal_volume 129
_journal_year 2007
_chemical_formula_sum 'C17 H32 B9 N O2 Zr'
_chemical_formula_weight 470.95
_chemical_name_systematic
; 
 ? 
;
_space_group_IT_number 2
_symmetry_cell_setting triclinic
_symmetry_space_group_name_Hall '-P 1'
_symmetry_space_group_name_H-M 'P -1'
_atom_sites_solution_hydrogens geom
_atom_sites_solution_primary direct
_atom_sites_solution_secondary difmap
_audit_creation_method SHELXL-97
_cell_angle_alpha 93.853(2)
_cell_angle_beta 104.897(2)
_cell_angle_gamma 108.327(2)
_cell_formula_units_Z 2
_cell_length_a 9.3519(7)
_cell_length_b 9.8917(8)
_cell_length_c 14.0682(11)
_cell_measurement_temperature 293(2)
_cell_volume 1178.22(16)
_computing_cell_refinement 'Bruker SMART'
_computing_data_collection 'Bruker SMART'
_computing_data_reduction 'Bruker SHELXTL'
_computing_molecular_graphics 'Bruker SHELXTL'
_computing_publication_material 'Bruker SHELXTL'
_computing_structure_refinement 'SHELXL-97 (Sheldrick, 1997)'
_computing_structure_solution 'SHELXS-97 (Sheldrick, 1990)'
_diffrn_ambient_temperature 293(2)
_diffrn_measured_fraction_theta_full 0.993
_diffrn_measured_fraction_theta_max 0.993
_diffrn_measurement_device_type 'CCD area detector'
_diffrn_measurement_method 'phi and omega scans'
_diffrn_radiation_monochromator graphite
_diffrn_radiation_source 'fine-focus sealed tube'
_diffrn_radiation_type MoK\a
_diffrn_radiation_wavelength 0.71073
_diffrn_reflns_av_R_equivalents 0.0304
_diffrn_reflns_av_sigmaI/netI 0.0529
_diffrn_reflns_limit_h_max 11
_diffrn_reflns_limit_h_min -11
_diffrn_reflns_limit_k_max 11
_diffrn_reflns_limit_k_min -11
_diffrn_reflns_limit_l_max 14
_diffrn_reflns_limit_l_min -16
_diffrn_reflns_number 6410
_diffrn_reflns_theta_full 25.00
_diffrn_reflns_theta_max 25.00
_diffrn_reflns_theta_min 1.52
_exptl_absorpt_coefficient_mu 0.480
_exptl_absorpt_correction_T_max 1.0000
_exptl_absorpt_correction_T_min 0.8311
_exptl_absorpt_correction_type sadabs
_exptl_crystal_colour yellow
_exptl_crystal_density_diffrn 1.327
_exptl_crystal_description prism
_exptl_crystal_F_000 484
_exptl_crystal_size_max 0.40
_exptl_crystal_size_mid 0.30
_exptl_crystal_size_min 0.20
_refine_diff_density_max 1.013
_refine_diff_density_min -0.993
_refine_diff_density_rms 0.116
_refine_ls_extinction_method none
_refine_ls_goodness_of_fit_ref 1.170
_refine_ls_hydrogen_treatment riding
_refine_ls_matrix_type full
_refine_ls_number_parameters 271
_refine_ls_number_reflns 4125
_refine_ls_number_restraints 0
_refine_ls_restrained_S_all 1.170
_refine_ls_R_factor_all 0.0781
_refine_ls_R_factor_gt 0.0660
_refine_ls_shift/su_max 0.000
_refine_ls_shift/su_mean 0.000
_refine_ls_structure_factor_coef Fsqd
_refine_ls_weighting_details 'calc w=1/[\s^2^(Fo^2^)+(0.1070P)^2^+2.5188P] where P=(Fo^2^+2Fc^2^)/3'
_refine_ls_weighting_scheme calc
_refine_ls_wR_factor_gt 0.1912
_refine_ls_wR_factor_ref 0.1999
_reflns_number_gt 3494
_reflns_number_total 4125
_reflns_threshold_expression >2sigma(I)
_cod_data_source_file ja0754498si20070721_070318_1.cif
_cod_data_source_block 1
_cod_database_code 4110107

loop_
_symmetry_equiv_pos_as_xyz
'x, y, z'
'-x, -y, -z'

loop_
_atom_site_label
_atom_site_type_symbol
_atom_site_fract_x
_atom_site_fract_y
_atom_site_fract_z
_atom_site_U_iso_or_equiv
_atom_site_adp_type
_atom_site_occupancy
_atom_site_symmetry_multiplicity
_atom_site_calc_flag
_atom_site_refinement_flags
Zr1 Zr 0.34764(7) 0.35688(6) 0.21648(4) 0.0291(2) Uani 1 1 d .
C1 C 0.1805(7) 0.4800(7) 0.2314(5) 0.0327(14) Uani 1 1 d .
C2 C 0.2043(8) 0.4981(7) 0.1233(5) 0.0345(14) Uani 1 1 d .
H2 H 0.1342 0.4184 0.0557 0.041 Uiso 1 1 calc R
C11 C 0.0889(8) 0.3335(7) 0.2417(5) 0.0341(14) Uani 1 1 d .
C12 C 0.0438(7) 0.2911(7) 0.3308(5) 0.0354(14) Uani 1 1 d .
C13 C 0.0921(9) 0.3597(8) 0.4296(5) 0.0457(17) Uani 1 1 d .
H13A H 0.1656 0.4527 0.4491 0.055 Uiso 1 1 calc R
C14 C 0.0289(10) 0.2869(9) 0.4975(6) 0.056(2) Uani 1 1 d .
H14A H 0.0599 0.3325 0.5632 0.067 Uiso 1 1 calc R
C15 C -0.0801(10) 0.1472(10) 0.4710(7) 0.059(2) Uani 1 1 d .
H15A H -0.1169 0.0997 0.5194 0.071 Uiso 1 1 calc R
C16 C -0.1339(10) 0.0790(9) 0.3739(7) 0.057(2) Uani 1 1 d .
H16A H -0.2093 -0.0131 0.3557 0.069 Uiso 1 1 calc R
C17 C -0.0732(8) 0.1505(7) 0.3029(6) 0.0438(17) Uani 1 1 d .
C18 C -0.1083(9) 0.1101(8) 0.1973(6) 0.0513(19) Uani 1 1 d .
H18A H -0.1823 0.0238 0.1599 0.062 Uiso 1 1 calc R
C19 C -0.0176(8) 0.2166(7) 0.1605(5) 0.0417(16) Uani 1 1 d .
H19 H -0.0222 0.2156 0.0936 0.050 Uiso 1 1 calc R
C21 C 0.2381(10) 0.2552(9) -0.0260(5) 0.055(2) Uani 1 1 d .
H21A H 0.2238 0.1662 -0.0653 0.083 Uiso 1 1 calc R
H21B H 0.3164 0.3328 -0.0413 0.083 Uiso 1 1 calc R
H21C H 0.1402 0.2731 -0.0410 0.083 Uiso 1 1 calc R
C22 C 0.2912(14) 0.1020(10) 0.0936(8) 0.076(3) Uani 1 1 d .
H22A H 0.3249 0.0989 0.1637 0.114 Uiso 1 1 calc R
H22B H 0.3629 0.0797 0.0625 0.114 Uiso 1 1 calc R
H22C H 0.1874 0.0326 0.0644 0.114 Uiso 1 1 calc R
C23 C 0.6986(11) 0.4075(13) 0.1897(8) 0.081(3) Uani 1 1 d .
H23A H 0.7980 0.3955 0.2182 0.122 Uiso 1 1 calc R
H23B H 0.7148 0.5081 0.1887 0.122 Uiso 1 1 calc R
H23C H 0.6526 0.3556 0.1228 0.122 Uiso 1 1 calc R
C24 C 0.6699(11) 0.3495(13) 0.3488(8) 0.077(3) Uani 1 1 d .
H24A H 0.6947 0.4419 0.3893 0.093 Uiso 1 1 calc R
H24B H 0.7676 0.3317 0.3536 0.093 Uiso 1 1 calc R
C25 C 0.5656(10) 0.2357(11) 0.3848(7) 0.066(2) Uani 1 1 d .
H25A H 0.5720 0.1432 0.3629 0.080 Uiso 1 1 calc R
H25B H 0.5969 0.2529 0.4570 0.080 Uiso 1 1 calc R
C26 C 0.2972(11) 0.1249(9) 0.3824(7) 0.061(2) Uani 1 1 d .
H26A H 0.3554 0.0927 0.4374 0.091 Uiso 1 1 calc R
H26B H 0.2362 0.0446 0.3299 0.091 Uiso 1 1 calc R
H26C H 0.2281 0.1657 0.4040 0.091 Uiso 1 1 calc R
B3 B 0.3904(9) 0.5826(9) 0.1291(6) 0.0408(18) Uani 1 1 d .
H3 H 0.4486 0.5638 0.0734 0.049 Uiso 1 1 calc R
B4 B 0.4947(10) 0.6343(9) 0.2562(6) 0.0419(18) Uani 1 1 d .
H4 H 0.6216 0.6532 0.2841 0.050 Uiso 1 1 calc R
B5 B 0.3554(9) 0.5649(8) 0.3189(6) 0.0349(16) Uani 1 1 d .
H5 H 0.3958 0.5386 0.3936 0.042 Uiso 1 1 calc R
B6 B 0.1086(10) 0.5984(9) 0.1659(6) 0.0426(18) Uani 1 1 d .
H6 H -0.0170 0.5839 0.1357 0.051 Uiso 1 1 calc R
B7 B 0.2471(11) 0.6693(9) 0.1014(6) 0.0437(19) Uani 1 1 d .
H7 H 0.2111 0.7027 0.0286 0.052 Uiso 1 1 calc R
B8 B 0.4329(11) 0.7602(9) 0.1877(7) 0.046(2) Uani 1 1 d .
H8 H 0.5193 0.8537 0.1717 0.056 Uiso 1 1 calc R
B9 B 0.4076(11) 0.7481(9) 0.3087(7) 0.048(2) Uani 1 1 d .
H9 H 0.4770 0.8345 0.3728 0.057 Uiso 1 1 calc R
B10 B 0.2074(11) 0.6446(9) 0.2954(6) 0.0439(19) Uani 1 1 d .
H10 H 0.1461 0.6599 0.3501 0.053 Uiso 1 1 calc R
B11 B 0.2565(11) 0.7726(10) 0.2132(7) 0.049(2) Uani 1 1 d .
H11 H 0.2291 0.8729 0.2148 0.059 Uiso 1 1 calc R
N1 N 0.2891(7) 0.2456(6) 0.0791(4) 0.0439(14) Uani 1 1 d .
O1 O 0.5943(6) 0.3524(6) 0.2487(4) 0.0499(13) Uani 1 1 d .
O2 O 0.4064(6) 0.2339(6) 0.3458(4) 0.0472(12) Uani 1 1 d .

loop_
_atom_site_aniso_label
_atom_site_aniso_U_11
_atom_site_aniso_U_22
_atom_site_aniso_U_33
_atom_site_aniso_U_23
_atom_site_aniso_U_13
_atom_site_aniso_U_12
Zr1 0.0299(4) 0.0316(4) 0.0315(4) 0.0108(2) 0.0123(2) 0.0145(2)
C1 0.035(3) 0.034(3) 0.035(3) 0.011(3) 0.015(3) 0.016(3)
C2 0.038(4) 0.037(3) 0.031(3) 0.012(3) 0.009(3) 0.016(3)
C11 0.033(3) 0.037(3) 0.036(3) 0.011(3) 0.015(3) 0.013(3)
C12 0.028(3) 0.039(4) 0.043(4) 0.013(3) 0.014(3) 0.012(3)
C13 0.043(4) 0.049(4) 0.045(4) 0.008(3) 0.021(3) 0.011(3)
C14 0.066(5) 0.069(5) 0.037(4) 0.012(4) 0.025(4) 0.020(4)
C15 0.057(5) 0.072(6) 0.069(6) 0.043(5) 0.040(4) 0.027(4)
C16 0.055(5) 0.048(4) 0.080(6) 0.028(4) 0.036(4) 0.016(4)
C17 0.034(4) 0.032(3) 0.072(5) 0.014(3) 0.024(3) 0.011(3)
C18 0.048(4) 0.035(4) 0.061(5) 0.004(3) 0.013(4) 0.004(3)
C19 0.041(4) 0.041(4) 0.043(4) 0.006(3) 0.012(3) 0.013(3)
C21 0.063(5) 0.060(5) 0.039(4) 0.006(4) 0.013(4) 0.018(4)
C22 0.112(8) 0.046(5) 0.068(6) 0.003(4) 0.020(6) 0.032(5)
C23 0.062(6) 0.124(9) 0.098(8) 0.053(7) 0.059(6) 0.050(6)
C24 0.046(5) 0.115(9) 0.078(7) 0.039(6) 0.018(5) 0.034(5)
C25 0.053(5) 0.089(7) 0.065(6) 0.040(5) 0.016(4) 0.029(5)
C26 0.069(6) 0.058(5) 0.080(6) 0.041(5) 0.038(5) 0.036(4)
B3 0.040(4) 0.048(5) 0.043(4) 0.019(4) 0.023(4) 0.016(4)
B4 0.040(4) 0.040(4) 0.044(4) 0.007(3) 0.015(4) 0.009(3)
B5 0.040(4) 0.030(4) 0.034(4) 0.008(3) 0.013(3) 0.009(3)
B6 0.047(5) 0.045(5) 0.047(5) 0.018(4) 0.017(4) 0.026(4)
B7 0.057(5) 0.037(4) 0.049(5) 0.024(4) 0.023(4) 0.023(4)
B8 0.053(5) 0.037(4) 0.050(5) 0.016(4) 0.022(4) 0.009(4)
B9 0.055(5) 0.031(4) 0.050(5) 0.000(3) 0.015(4) 0.008(4)
B10 0.054(5) 0.040(4) 0.051(5) 0.011(4) 0.027(4) 0.026(4)
B11 0.058(5) 0.047(5) 0.057(5) 0.020(4) 0.025(4) 0.029(4)
N1 0.056(4) 0.044(3) 0.037(3) 0.005(3) 0.019(3) 0.020(3)
O1 0.039(3) 0.071(4) 0.056(3) 0.028(3) 0.025(2) 0.029(3)
O2 0.043(3) 0.061(3) 0.051(3) 0.028(3) 0.023(2) 0.026(2)

loop_
_atom_type_symbol
_atom_type_description
_atom_type_scat_dispersion_real
_atom_type_scat_dispersion_imag
_atom_type_scat_source
C C 0.0033 0.0016 'International Tables Vol C Tables 4.2.6.8 and 6.1.1.4'
H H 0.0000 0.0000 'International Tables Vol C Tables 4.2.6.8 and 6.1.1.4'
B B 0.0013 0.0007 'International Tables Vol C Tables 4.2.6.8 and 6.1.1.4'
N N 0.0061 0.0033 'International Tables Vol C Tables 4.2.6.8 and 6.1.1.4'
Zr Zr -2.9673 0.5597 'International Tables Vol C Tables 4.2.6.8 and 6.1.1.4'
O O 0.0106 0.0060 'International Tables Vol C Tables 4.2.6.8 and 6.1.1.4'

loop_
_geom_angle_atom_site_label_1
_geom_angle_atom_site_label_2
_geom_angle_atom_site_label_3
_geom_angle
N1 Zr1 O1 90.8(2)
N1 Zr1 O2 115.5(2)
O1 Zr1 O2 68.04(17)
N1 Zr1 C1 112.8(2)
O1 Zr1 C1 149.2(2)
O2 Zr1 C1 114.49(19)
N1 Zr1 B5 148.1(3)
O1 Zr1 B5 108.2(2)
O2 Zr1 B5 95.6(2)
C1 Zr1 B5 42.0(2)
N1 Zr1 C2 81.3(2)
O1 Zr1 C2 135.0(2)
O2 Zr1 C2 153.5(2)
C1 Zr1 C2 39.4(2)
B5 Zr1 C2 67.1(2)
N1 Zr1 C11 103.2(2)
O1 Zr1 C11 158.9(2)
O2 Zr1 C11 91.52(19)
C1 Zr1 C11 35.6(2)
B5 Zr1 C11 67.3(2)
C2 Zr1 C11 63.8(2)
N1 Zr1 B3 85.1(3)
O1 Zr1 B3 97.3(2)
O2 Zr1 B3 153.8(2)
C1 Zr1 B3 67.0(2)
B5 Zr1 B3 67.6(3)
C2 Zr1 B3 38.2(2)
C11 Zr1 B3 99.5(2)
N1 Zr1 B4 121.7(2)
O1 Zr1 B4 82.5(2)
O2 Zr1 B4 115.0(2)
C1 Zr1 B4 68.5(2)
B5 Zr1 B4 40.7(2)
C2 Zr1 B4 65.3(2)
C11 Zr1 B4 102.6(2)
B3 Zr1 B4 39.5(3)
C11 C1 C2 115.4(5)
C11 C1 B5 117.5(5)
C2 C1 B5 108.6(5)
C11 C1 B10 130.2(5)
C2 C1 B10 110.0(5)
B5 C1 B10 62.5(4)
C11 C1 B6 126.8(6)
C2 C1 B6 61.2(4)
B5 C1 B6 112.5(5)
B10 C1 B6 61.8(5)
C11 C1 Zr1 78.7(4)
C2 C1 Zr1 75.1(3)
B5 C1 Zr1 72.1(3)
B10 C1 Zr1 133.7(5)
B6 C1 Zr1 135.5(4)
C1 C2 B3 112.5(5)
C1 C2 B7 113.3(5)
B3 C2 B7 64.7(5)
C1 C2 B6 63.0(4)
B3 C2 B6 116.9(6)
B7 C2 B6 62.8(5)
C1 C2 Zr1 65.4(3)
B3 C2 Zr1 75.6(4)
B7 C2 Zr1 136.4(5)
B6 C2 Zr1 127.7(4)
C19 C11 C12 104.8(5)
C19 C11 C1 126.6(6)
C12 C11 C1 125.7(6)
C19 C11 Zr1 101.3(4)
C12 C11 Zr1 124.5(4)
C1 C11 Zr1 65.7(3)
C13 C12 C17 119.1(6)
C13 C12 C11 133.1(6)
C17 C12 C11 107.8(6)
C14 C13 C12 118.7(7)
C13 C14 C15 122.0(7)
C16 C15 C14 120.6(7)
C15 C16 C17 118.8(8)
C16 C17 C12 120.8(7)
C16 C17 C18 131.7(7)
C12 C17 C18 107.5(6)
C19 C18 C17 109.7(6)
C18 C19 C11 109.9(6)
O1 C24 C25 108.9(8)
O2 C25 C24 108.9(7)
C2 B3 B4 106.3(5)
C2 B3 B8 104.4(6)
B4 B3 B8 60.5(5)
C2 B3 B7 58.5(4)
B4 B3 B7 108.4(6)
B8 B3 B7 59.3(5)
C2 B3 Zr1 66.2(3)
B4 B3 Zr1 70.5(4)
B8 B3 Zr1 125.1(5)
B7 B3 Zr1 121.8(4)
B5 B4 B3 105.2(6)
B5 B4 B8 106.4(6)
B3 B4 B8 60.2(5)
B5 B4 B9 59.0(4)
B3 B4 B9 106.9(6)
B8 B4 B9 59.9(5)
B5 B4 Zr1 63.6(3)
B3 B4 Zr1 70.0(4)
B8 B4 Zr1 124.4(5)
B9 B4 Zr1 119.1(5)
C1 B5 B4 107.2(5)
C1 B5 B9 106.7(6)
B4 B5 B9 62.1(5)
C1 B5 B10 59.5(4)
B4 B5 B10 111.5(6)
B9 B5 B10 60.9(5)
C1 B5 Zr1 65.8(3)
B4 B5 Zr1 75.7(4)
B9 B5 Zr1 133.0(5)
B10 B5 Zr1 124.6(5)
C2 B6 C1 55.8(4)
C2 B6 B7 58.0(4)
C1 B6 B7 103.7(5)
C2 B6 B10 103.3(5)
C1 B6 B10 58.8(4)
B7 B6 B10 108.2(6)
C2 B6 B11 104.2(6)
C1 B6 B11 105.5(6)
B7 B6 B11 60.3(5)
B10 B6 B11 60.9(5)
C2 B7 B8 103.7(5)
C2 B7 B6 59.2(4)
B8 B7 B6 109.4(6)
C2 B7 B11 105.3(5)
B8 B7 B11 61.6(5)
B6 B7 B11 60.5(5)
C2 B7 B3 56.9(4)
B8 B7 B3 59.9(5)
B6 B7 B3 107.5(5)
B11 B7 B3 109.0(6)
B7 B8 B3 60.8(5)
B7 B8 B4 108.8(6)
B3 B8 B4 59.4(5)
B7 B8 B9 106.7(6)
B3 B8 B9 107.1(5)
B4 B8 B9 60.9(5)
B7 B8 B11 59.9(5)
B3 B8 B11 108.4(6)
B4 B8 B11 109.1(6)
B9 B8 B11 59.0(5)
B5 B9 B11 108.6(6)
B5 B9 B10 60.1(4)
B11 B9 B10 61.0(5)
B5 B9 B8 105.9(6)
B11 B9 B8 61.3(5)
B10 B9 B8 108.8(6)
B5 B9 B4 59.0(4)
B11 B9 B4 109.5(6)
B10 B9 B4 108.4(6)
B8 B9 B4 59.2(5)
C1 B10 B6 59.4(4)
C1 B10 B5 58.0(4)
B6 B10 B5 106.9(5)
C1 B10 B9 104.0(5)
B6 B10 B9 107.0(6)
B5 B10 B9 59.0(5)
C1 B10 B11 105.3(6)
B6 B10 B11 60.0(5)
B5 B10 B11 106.4(6)
B9 B10 B11 59.3(5)
B9 B11 B7 106.1(6)
B9 B11 B6 106.6(6)
B7 B11 B6 59.2(5)
B9 B11 B10 59.8(5)
B7 B11 B10 105.9(6)
B6 B11 B10 59.1(5)
B9 B11 B8 59.7(5)
B7 B11 B8 58.5(5)
B6 B11 B8 105.8(6)
B10 B11 B8 106.6(6)
C22 N1 C21 111.4(7)
C22 N1 Zr1 105.7(5)
C21 N1 Zr1 142.8(5)
C24 O1 C23 115.1(7)
C24 O1 Zr1 115.9(5)
C23 O1 Zr1 124.3(5)
C25 O2 C26 111.2(6)
C25 O2 Zr1 119.4(4)
C26 O2 Zr1 127.9(5)

loop_
_geom_bond_atom_site_label_1
_geom_bond_atom_site_label_2
_geom_bond_distance
Zr1 N1 2.010(6)
Zr1 O1 2.249(5)
Zr1 O2 2.301(5)
Zr1 C1 2.303(6)
Zr1 B5 2.402(7)
Zr1 C2 2.447(6)
Zr1 C11 2.477(6)
Zr1 B3 2.591(8)
Zr1 B4 2.600(8)
C1 C11 1.471(9)
C1 C2 1.607(8)
C1 B5 1.690(10)
C1 B10 1.719(10)
C1 B6 1.731(10)
C2 B3 1.653(10)
C2 B7 1.682(9)
C2 B6 1.703(10)
C11 C19 1.465(9)
C11 C12 1.469(9)
C12 C13 1.398(10)
C12 C17 1.427(9)
C13 C14 1.378(10)
C14 C15 1.392(12)
C15 C16 1.372(12)
C16 C17 1.397(10)
C17 C18 1.435(11)
C18 C19 1.355(10)
C21 N1 1.452(9)
C22 N1 1.454(10)
C23 O1 1.442(9)
C24 O1 1.412(10)
C24 C25 1.454(12)
C25 O2 1.442(10)
C26 O2 1.457(9)
B3 B4 1.753(12)
B3 B8 1.767(12)
B3 B7 1.784(11)
B4 B5 1.748(10)
B4 B8 1.772(12)
B4 B9 1.803(12)
B5 B9 1.749(11)
B5 B10 1.769(11)
B6 B7 1.764(11)
B6 B10 1.772(12)
B6 B11 1.788(13)
B7 B8 1.757(13)
B7 B11 1.783(12)
B8 B9 1.785(12)
B8 B11 1.814(12)
B9 B11 1.773(13)
B9 B10 1.782(12)
B10 B11 1.804(11)
